data_2013929
loop_
_publ_author_name
'Vembu, Nagarajan'
'Nallu, Maruthai'
'Durmus, Semih'
'Panzner, Matthew'
'Garrison, Jered'
'Youngs, Wiley J.'

_publ_section_title
;
 Layer architecture in 4-nitrophenyl and 4-chlorophenyl
 3-nitrobenzenesulfonate at 100K
;
_journal_issue 4
_journal_name_full 'Acta Crystallographica Section C'
_journal_page_first o248
_journal_page_last o251
_journal_paper_doi 10.1107/S0108270104002471
_journal_volume 60
_journal_year 2004
_chemical_formula_iupac 'C12 H8 Cl N O5 S'
_chemical_formula_moiety 'C12 H8 Cl N O5 S'
_chemical_formula_sum 'C12 H8 Cl N O5 S'
_chemical_formula_weight 313.70
_chemical_melting_point 382.0(10)
_chemical_name_common '4-Chlorophenyl m-nitrobenzenesulfonate'
_chemical_name_systematic
;
4-Chlorophenyl 3-nitrobenzenesulfonate
;
_space_group_IT_number 2
_symmetry_cell_setting triclinic
_symmetry_space_group_name_Hall '-P 1'
_symmetry_space_group_name_H-M 'P -1'
_atom_sites_solution_hydrogens geom
_atom_sites_solution_primary direct
_atom_sites_solution_secondary difmap
_audit_creation_method SHELXL97
_cell_angle_alpha 67.86(6)
_cell_angle_beta 89.93(11)
_cell_angle_gamma 87.01(8)
_cell_formula_units_Z 2
_cell_length_a 7.556(9)
_cell_length_b 8.562(8)
_cell_length_c 10.851(13)
_cell_measurement_reflns_used 3154
_cell_measurement_temperature 100(2)
_cell_measurement_theta_max 28.15
_cell_measurement_theta_min 2.58
_cell_volume 649.2(13)
_computing_cell_refinement SMART-NT
_computing_data_collection 'SMART-NT (Bruker, 1998)'
_computing_data_reduction 'SAINT-NT (Bruker, 1998)'
_computing_molecular_graphics 'ORTEP-3 for Windows (Farrugia, 1997)'
_computing_publication_material 'SHELXTL and PLATON (Spek 2003)'
_computing_structure_refinement SHELXTL
_computing_structure_solution 'SHELXTL (Sheldrick, 1998)'
_diffrn_ambient_temperature 100(2)
_diffrn_measured_fraction_theta_full 0.987
_diffrn_measured_fraction_theta_max 0.922
_diffrn_measurement_device_type 'Bruker SMART 1000 CCD area-detector'
_diffrn_measurement_method '\f and \w'
_diffrn_radiation_monochromator graphite
_diffrn_radiation_source 'fine-focus sealed tube'
_diffrn_radiation_type MoK\a
_diffrn_radiation_wavelength 0.71073
_diffrn_reflns_av_R_equivalents 0.0675
_diffrn_reflns_av_sigmaI/netI 0.0734
_diffrn_reflns_limit_h_max 9
_diffrn_reflns_limit_h_min -3
_diffrn_reflns_limit_k_max 9
_diffrn_reflns_limit_k_min -10
_diffrn_reflns_limit_l_max 8
_diffrn_reflns_limit_l_min -14
_diffrn_reflns_number 5715
_diffrn_reflns_theta_full 28.30
_diffrn_reflns_theta_max 28.30
_diffrn_reflns_theta_min 2.03
_diffrn_standards_decay_% 0
_diffrn_standards_number 0
_exptl_absorpt_coefficient_mu 0.473
_exptl_absorpt_correction_T_max 0.945
_exptl_absorpt_correction_T_min 0.812
_exptl_absorpt_correction_type multi-scan
_exptl_absorpt_process_details '(SADABS; Sheldrick, 1996)'
_exptl_crystal_colour colourless
_exptl_crystal_density_diffrn 1.605
_exptl_crystal_density_meas ?
_exptl_crystal_density_method 'not measured'
_exptl_crystal_description block
_exptl_crystal_F_000 320
_exptl_crystal_size_max 0.46
_exptl_crystal_size_mid 0.13
_exptl_crystal_size_min 0.12
_refine_diff_density_max 0.482
_refine_diff_density_min -0.380
_refine_ls_extinction_method none
_refine_ls_goodness_of_fit_ref 1.004
_refine_ls_hydrogen_treatment refU
_refine_ls_matrix_type full
_refine_ls_number_parameters 182
_refine_ls_number_reflns 1713
_refine_ls_number_restraints 0
_refine_ls_restrained_S_all 1.004
_refine_ls_R_factor_all 0.0837
_refine_ls_R_factor_gt 0.0651
_refine_ls_shift/su_max 0.000
_refine_ls_shift/su_mean 0.000
_refine_ls_structure_factor_coef Fsqd
_refine_ls_weighting_details 'calc w = 1/[\s^2^(Fo^2^)+(0.1188P)^2^] where P=(Fo^2^+2Fc^2^)/3'
_refine_ls_weighting_scheme calc
_refine_ls_wR_factor_gt 0.1662
_refine_ls_wR_factor_ref 0.1825
_reflns_number_gt 1261
_reflns_number_total 1713
_reflns_threshold_expression I>2\s(I)
_cod_data_source_file bm1553.cif
_cod_data_source_block II
_cod_depositor_comments
;
The following automatic conversions were performed:
'_symmetry_cell_setting' value 'Triclinic' changed to 'triclinic'
according to '/home/saulius/struct/CIF-dictionaries/cif_core.dic'
dictionary named 'cif_core.dic' version 2.4.1 from 2010-06-29.

Automatic conversion script
Id: cif_fix_enum 1527 2010-12-29 10:47:43Z saulius 

The following automatic conversions were performed:

'_chemical_melting_point' value '381--383' was changed to '382.0(10)'
- the average value was taken and precision was estimated.

Automatic conversion script
Id: cif_fix_values 1646 2011-03-28 12:23:43Z adriana 

The following automatic conversions were performed:

'_chemical_melting_point' value '381--383' was changed to '382.0(10)'
- the average value was taken and precision was
estimated.

'_symmetry_cell_setting' value 'Triclinic' changed to
'triclinic' according to
/home/saulius/struct/CIF-dictionaries/cif_core.dic dictionary named
'cif_core.dic' version 2.4.1 from 2010-06-29.

Automatic conversion script
Id: cif_fix_values 1715 2011-07-08 13:25:40Z adriana 

The following automatic conversions were performed:

'_exptl_crystal_density_meas' value 'not measured' was changed to '?'
- the value is perceived as not measured.

Automatic conversion script
Id: cif_fix_values 3008 2015-01-20 13:52:24Z robertas 
;
_cod_original_sg_symbol_H-M P-1
_cod_database_code 2013929
_cod_database_fobs_code 2013929

loop_
_symmetry_equiv_pos_as_xyz
'x, y, z'
'-x, -y, -z'

loop_
_atom_site_label
_atom_site_fract_x
_atom_site_fract_y
_atom_site_fract_z
_atom_site_U_iso_or_equiv
_atom_site_adp_type
_atom_site_calc_flag
_atom_site_refinement_flags
_atom_site_occupancy
_atom_site_disorder_assembly
_atom_site_disorder_group
_atom_site_type_symbol
S 0.29260(15) 0.22971(17) 0.34181(13) 0.0153(4) Uani d . 1 . . S
Cl -0.44453(16) 0.2403(2) -0.03417(14) 0.0332(5) Uani d . 1 . . Cl
N1 0.7084(6) -0.2434(6) 0.3013(5) 0.0220(12) Uani d . 1 . . N
O1 0.8112(5) -0.1331(5) 0.2445(4) 0.0321(12) Uani d . 1 . . O
O2 0.7443(5) -0.3948(5) 0.3334(5) 0.0344(12) Uani d . 1 . . O
O3 0.4564(4) 0.2989(5) 0.3550(4) 0.0212(10) Uani d . 1 . . O
O4 0.1500(4) 0.2328(5) 0.4270(4) 0.0196(9) Uani d . 1 . . O
O5 0.2338(4) 0.3321(4) 0.1909(3) 0.0166(9) Uani d . 1 . . O
C1 0.3331(6) 0.0219(7) 0.3509(5) 0.0127(12) Uani d . 1 . . C
C2 0.4995(6) -0.0244(7) 0.3205(5) 0.0145(13) Uani d . 1 . . C
H2 0.5899 0.0540 0.2936 0.014(5) Uiso calc R 1 . . H
C3 0.5301(6) -0.1895(7) 0.3305(5) 0.0176(14) Uani d . 1 . . C
C4 0.4004(6) -0.3059(7) 0.3674(5) 0.0198(14) Uani d . 1 . . C
H4 0.4254 -0.4185 0.3736 0.014(5) Uiso calc R 1 . . H
C5 0.2328(7) -0.2548(7) 0.3952(6) 0.0245(15) Uani d . 1 . . C
H5 0.1414 -0.3323 0.4196 0.014(5) Uiso calc R 1 . . H
C6 0.1992(6) -0.0919(7) 0.3875(5) 0.0176(14) Uani d . 1 . . C
H6 0.0848 -0.0570 0.4070 0.014(5) Uiso calc R 1 . . H
C7 0.0680(6) 0.3043(6) 0.1414(5) 0.0146(13) Uani d . 1 . . C
C8 -0.0867(6) 0.3675(7) 0.1778(5) 0.0175(13) Uani d . 1 . . C
H8 -0.0840 0.4222 0.2394 0.014(5) Uiso calc R 1 . . H
C9 -0.2479(6) 0.3490(7) 0.1219(6) 0.0212(14) Uani d . 1 . . C
H9 -0.3573 0.3907 0.1441 0.014(5) Uiso calc R 1 . . H
C10 -0.2411(6) 0.2673(7) 0.0326(5) 0.0188(14) Uani d . 1 . . C
C11 -0.0861(6) 0.2077(7) -0.0052(6) 0.0203(14) Uani d . 1 . . C
H11 -0.0873 0.1555 -0.0685 0.014(5) Uiso calc R 1 . . H
C12 0.0736(6) 0.2260(7) 0.0525(5) 0.0186(14) Uani d . 1 . . C
H12 0.1833 0.1850 0.0301 0.014(5) Uiso calc R 1 . . H

loop_
_atom_site_aniso_label
_atom_site_aniso_U_11
_atom_site_aniso_U_22
_atom_site_aniso_U_33
_atom_site_aniso_U_12
_atom_site_aniso_U_13
_atom_site_aniso_U_23
S 0.0207(6) 0.0133(8) 0.0136(8) -0.0035(4) 0.0015(5) -0.0068(7)
Cl 0.0240(7) 0.0527(12) 0.0270(9) -0.0115(6) 0.0004(6) -0.0186(9)
N1 0.030(2) 0.020(3) 0.018(3) 0.0007(18) 0.000(2) -0.008(3)
O1 0.037(2) 0.021(3) 0.035(3) -0.0033(16) 0.0091(19) -0.006(2)
O2 0.044(2) 0.017(3) 0.047(3) 0.0056(17) 0.005(2) -0.018(3)
O3 0.0276(18) 0.017(2) 0.023(2) -0.0047(14) -0.0034(16) -0.011(2)
O4 0.0310(18) 0.016(2) 0.015(2) -0.0008(14) 0.0041(16) -0.010(2)
O5 0.0201(16) 0.016(2) 0.014(2) -0.0008(13) -0.0004(15) -0.005(2)
C1 0.022(2) 0.009(3) 0.009(3) -0.0013(17) -0.003(2) -0.005(3)
C2 0.020(2) 0.017(3) 0.008(3) -0.0029(18) 0.002(2) -0.006(3)
C3 0.024(2) 0.018(3) 0.010(3) 0.0004(19) -0.001(2) -0.004(3)
C4 0.032(3) 0.012(3) 0.016(3) 0.0006(19) -0.006(2) -0.005(3)
C5 0.029(3) 0.020(4) 0.023(3) -0.012(2) 0.000(2) -0.005(3)
C6 0.019(2) 0.015(3) 0.015(3) -0.0016(18) 0.002(2) -0.001(3)
C7 0.019(2) 0.009(3) 0.016(3) -0.0009(17) 0.000(2) -0.005(3)
C8 0.029(3) 0.013(3) 0.014(3) -0.0023(19) 0.002(2) -0.008(3)
C9 0.023(2) 0.016(3) 0.024(3) -0.0045(19) 0.007(2) -0.007(3)
C10 0.024(2) 0.016(3) 0.015(3) -0.0064(19) 0.002(2) -0.003(3)
C11 0.027(3) 0.021(3) 0.017(3) -0.003(2) -0.002(2) -0.010(3)
C12 0.023(2) 0.015(3) 0.018(3) -0.0042(19) 0.009(2) -0.007(3)

loop_
_atom_type_symbol
_atom_type_description
_atom_type_scat_dispersion_real
_atom_type_scat_dispersion_imag
_atom_type_scat_source
C C 0.0033 0.0016 'International Tables Vol C Tables 4.2.6.8 and 6.1.1.4'
H H 0.0000 0.0000 'International Tables Vol C Tables 4.2.6.8 and 6.1.1.4'
N N 0.0061 0.0033 'International Tables Vol C Tables 4.2.6.8 and 6.1.1.4'
O O 0.0106 0.0060 'International Tables Vol C Tables 4.2.6.8 and 6.1.1.4'
Cl Cl 0.1484 0.1585 'International Tables Vol C Tables 4.2.6.8 and 6.1.1.4'
S S 0.1246 0.1234 'International Tables Vol C Tables 4.2.6.8 and 6.1.1.4'

loop_
_geom_angle_atom_site_label_1
_geom_angle_atom_site_label_2
_geom_angle_atom_site_label_3
_geom_angle
O4 S O3 119.7(3)
O4 S O5 109.9(2)
O3 S O5 103.8(2)
O4 S C1 108.8(2)
O3 S C1 109.6(2)
O5 S C1 103.9(2)
O2 N1 O1 124.1(5)
O2 N1 C3 118.1(4)
O1 N1 C3 117.8(5)
C7 O5 S 120.3(3)
C2 C1 C6 121.4(5)
C2 C1 S 118.2(4)
C6 C1 S 120.4(4)
C1 C2 C3 117.5(4)
C1 C2 H2 121.3
C3 C2 H2 121.3
C2 C3 C4 122.6(5)
C2 C3 N1 118.6(4)
C4 C3 N1 118.8(5)
C3 C4 C5 118.7(6)
C3 C4 H4 120.7
C5 C4 H4 120.7
C6 C5 C4 120.0(5)
C6 C5 H5 120.0
C4 C5 H5 120.0
C5 C6 C1 120.0(5)
C5 C6 H6 120.0
C1 C6 H6 120.0
C12 C7 C8 123.7(5)
C12 C7 O5 117.2(4)
C8 C7 O5 119.0(5)
C7 C12 C11 118.6(5)
C7 C12 H12 120.7
C11 C12 H12 120.7
C10 C11 C12 118.1(6)
C10 C11 H11 120.9
C12 C11 H11 121.0
C11 C10 C9 123.7(5)
C11 C10 Cl 119.2(5)
C9 C10 Cl 117.1(4)
C10 C9 C8 117.4(5)
C10 C9 H9 121.3
C8 C9 H9 121.3
C7 C8 C9 118.5(5)
C7 C8 H8 120.7
C9 C8 H8 120.7

loop_
_geom_bond_atom_site_label_1
_geom_bond_atom_site_label_2
_geom_bond_site_symmetry_2
_geom_bond_distance
_geom_bond_publ_flag
S O4 . 1.424(4) ?
S O3 . 1.430(4) ?
S O5 . 1.589(4) ?
S C1 . 1.756(6) ?
Cl C10 . 1.763(6) ?
N1 O2 . 1.224(6) ?
N1 O1 . 1.230(5) ?
N1 C3 . 1.474(7) ?
O5 C7 . 1.430(6) ?
C1 C2 . 1.375(7) ?
C1 C6 . 1.393(6) ?
C2 C3 . 1.383(8) ?
C2 H2 . 0.9500 ?
C3 C4 . 1.384(7) ?
C4 C5 . 1.388(8) ?
C4 H4 . 0.9500 ?
C5 C6 . 1.375(8) ?
C5 H5 . 0.9500 ?
C6 H6 . 0.9500 ?
C7 C12 . 1.366(8) ?
C7 C8 . 1.382(7) ?
C12 C11 . 1.403(7) ?
C12 H12 . 0.9500 ?
C11 C10 . 1.377(8) ?
C11 H11 . 0.9500 ?
C10 C9 . 1.392(9) ?
C9 C8 . 1.404(7) ?
C9 H9 . 0.9500 ?
C8 H8 . 0.9500 ?

loop_
_geom_hbond_atom_site_label_D
_geom_hbond_atom_site_label_H
_geom_hbond_atom_site_label_A
_geom_hbond_site_symmetry_A
_geom_hbond_distance_DH
_geom_hbond_distance_HA
_geom_hbond_distance_DA
_geom_hbond_angle_DHA
_geom_hbond_publ_flag
C4 H4 O3 1_545 0.95 2.50 3.441(8) 170 y
C8 H8 O2 1_465 0.95 2.48 3.307(8) 145 y
C9 H9 O3 1_455 0.95 2.57 3.293(8) 133 y
C6 H6 O4 2_556 0.95 2.62 3.311(7) 129 y

loop_
_geom_torsion_atom_site_label_1
_geom_torsion_atom_site_label_2
_geom_torsion_atom_site_label_3
_geom_torsion_atom_site_label_4
_geom_torsion
O4 S O5 C7 -47.3(4)
O3 S O5 C7 -176.5(4)
C1 S O5 C7 68.9(4)
O4 S C1 C2 -155.5(4)
O3 S C1 C2 -23.0(5)
O5 S C1 C2 87.5(4)
O4 S C1 C6 24.7(5)
O3 S C1 C6 157.2(4)
O5 S C1 C6 -92.3(4)
C6 C1 C2 C3 -1.4(8)
S C1 C2 C3 178.8(4)
C1 C2 C3 C4 1.0(8)
C1 C2 C3 N1 -178.7(5)
O2 N1 C3 C2 166.9(5)
O1 N1 C3 C2 -14.1(8)
O2 N1 C3 C4 -12.9(8)
O1 N1 C3 C4 166.2(5)
C2 C3 C4 C5 0.1(8)
N1 C3 C4 C5 179.8(5)
C3 C4 C5 C6 -0.8(8)
C4 C5 C6 C1 0.4(8)
C2 C1 C6 C5 0.8(8)
S C1 C6 C5 -179.5(4)
S O5 C7 C12 -110.6(5)
S O5 C7 C8 74.0(5)
C8 C7 C12 C11 -0.3(7)
O5 C7 C12 C11 -175.5(4)
C7 C12 C11 C10 -1.0(7)
C12 C11 C10 C9 1.9(8)
C12 C11 C10 Cl -178.1(4)
C11 C10 C9 C8 -1.4(8)
Cl C10 C9 C8 178.6(4)
C12 C7 C8 C9 0.8(7)
O5 C7 C8 C9 175.9(4)
C10 C9 C8 C7 0.1(7)

loop_
_cod_related_entry_id
_cod_related_entry_database
_cod_related_entry_code
1 ChemSpider 6399738
